data_2101970
loop_
_publ_author_name
'Rudert, Rainer'
'Schulz, Burkhard'
'Reck, G\"unter'
'Vollhardt, Dieter'
'Kriwanek, J\"org'

_publ_section_title
;
 <i>N</i>-<i>n</i>-Alkyl <i>N,N</i>-dimethylammonioacetic acid
 bromides: the first complete series of crystal and molecular structure
 determinations of an amphiphilic compound with alkyl chain lengths
 <i>n</i>~=~1,..., 16
;
_journal_issue 1
_journal_name_full 'Acta Crystallographica Section B'
_journal_page_first 124
_journal_page_last 131
_journal_paper_doi 10.1107/S0108768199007740
_journal_volume 56
_journal_year 2000
_chemical_formula_moiety 'C9 H20 N O2 1+, Br 1-'
_chemical_formula_sum 'C9 H20 Br N O2'
_chemical_formula_weight 254.17
_chemical_name_systematic
;
N-n-Pentyl N,N-Dimethyl Ammonio Acetic Acid Bromide
;
_space_group_IT_number 2
_symmetry_cell_setting triclinic
_symmetry_space_group_name_Hall '-P 1'
_symmetry_space_group_name_H-M 'P -1'
_audit_creation_method SHELXL
_cell_angle_alpha 94.17(3)
_cell_angle_beta 92.04(3)
_cell_angle_gamma 98.83(3)
_cell_formula_units_Z 2
_cell_length_a 6.771(3)
_cell_length_b 7.599(2)
_cell_length_c 12.273(5)
_cell_measurement_reflns_used 24
_cell_measurement_temperature 298(2)
_cell_measurement_theta_max 17
_cell_measurement_theta_min 11
_cell_volume 621.6(4)
_computing_cell_refinement
;
CAD4 Operations Manual (Enraf-Nonius, 1977)
;
_computing_data_collection
;
CAD4 Operations Manual (Enraf-Nonius, 1977)
;
_computing_data_reduction
;
MolEN (Fair, 1990).
;
_computing_structure_refinement 'SHELXL-93 (Sheldrick, 1993)'
_computing_structure_solution 'SHELXS-86 (Sheldrick, 1990)'
_diffrn_ambient_temperature 298(2)
_diffrn_measurement_device CAD4
_diffrn_measurement_method 'theta/2theta scans'
_diffrn_radiation_monochromator graphite
_diffrn_radiation_source 'fine-focus sealed tube'
_diffrn_radiation_type MoK\a
_diffrn_radiation_wavelength .71069
_diffrn_reflns_av_R_equivalents .0499
_diffrn_reflns_av_sigmaI/netI .0689
_diffrn_reflns_limit_h_max 2
_diffrn_reflns_limit_h_min 0
_diffrn_reflns_limit_k_max 7
_diffrn_reflns_limit_k_min -7
_diffrn_reflns_limit_l_max 11
_diffrn_reflns_limit_l_min -11
_diffrn_reflns_number 672
_diffrn_reflns_theta_max 19.96
_diffrn_reflns_theta_min 1.67
_diffrn_standards_decay_% 70
_diffrn_standards_interval_time 30
_diffrn_standards_number 3
_exptl_absorpt_coefficient_mu 3.282
_exptl_absorpt_correction_T_max 1.000
_exptl_absorpt_correction_T_min .056
_exptl_absorpt_correction_type refdelf
_exptl_absorpt_process_details
;
absorption correction using the method of N. Walker and D. Stuart (1983).
Acta Cryst A39, 158-166
;
_exptl_crystal_colour colourless
_exptl_crystal_density_diffrn 1.358
_exptl_crystal_description plate
_exptl_crystal_F_000 264
_exptl_crystal_size_max .66
_exptl_crystal_size_mid .14
_exptl_crystal_size_min .055
_refine_diff_density_max .539
_refine_diff_density_min -.427
_refine_ls_extinction_method none
_refine_ls_goodness_of_fit_all 1.531
_refine_ls_goodness_of_fit_ref 1.772
_refine_ls_hydrogen_treatment
;
position relative to binding partner calculated and kept fixed during
refinement, isotropic displacement parameter constrained to binding partner
;
_refine_ls_matrix_type full
_refine_ls_number_parameters 73
_refine_ls_number_reflns 536
_refine_ls_number_restraints 9
_refine_ls_restrained_S_all 1.519
_refine_ls_restrained_S_obs 1.746
_refine_ls_R_factor_all .1529
_refine_ls_R_factor_gt .0953
_refine_ls_shift/su_max .022
_refine_ls_shift/su_mean .006
_refine_ls_structure_factor_coef Fsqd
_refine_ls_weighting_details 'w=1/[\s^2^(Fo^2^)+(0.1000P)^2^+0.0000P] where P=(Fo^2^+2Fc^2^)/3'
_refine_ls_weighting_scheme calc
_refine_ls_wR_factor_all .2576
_refine_ls_wR_factor_ref .2239
_reflns_number_observed 331
_reflns_number_total 536
_reflns_observed_criterion >2sigma(I)
_cod_data_source_file jz0007.cif
_cod_data_source_block beh5
_cod_depositor_comments
;
The following automatic conversions were performed:
'_symmetry_cell_setting' value 'Triclinic' changed to 'triclinic'
according to '/home/saulius/struct/CIF-dictionaries/cif_core.dic'
dictionary named 'cif_core.dic' version 2.4.1 from 2010-06-29.

Automatic conversion script
Id: cif_fix_enum 1527 2010-12-29 10:47:43Z saulius 

The following automatic conversions were performed:

'_symmetry_cell_setting' value 'Triclinic' changed to 'triclinic'
according to /home/saulius/struct/CIF-dictionaries/cif_core.dic
dictionary named 'cif_core.dic' version 2.4.1 from 2010-06-29.

Automatic conversion script
Id: cif_fix_values 1715 2011-07-08 13:25:40Z adriana 

The following automatic conversions were performed:

'_refine_ls_weighting_scheme' value 'calc
w=1/[\s^2^(Fo^2^)+(0.1000P)^2^+0.0000P] where P=(Fo^2^+2Fc^2^)/3' was
changed to 'calc'. New tag '_refine_ls_weighting_details' was
created. The value of the new tag was set to
'w=1/[\s^2^(Fo^2^)+(0.1000P)^2^+0.0000P] where P=(Fo^2^+2Fc^2^)/3'.

Automatic conversion script
Id: cif_fix_values 3143 2015-03-26 13:38:13Z robertas 
;
_cod_database_code 2101970

loop_
_symmetry_equiv_pos_as_xyz
'x, y, z'
'-x, -y, -z'

loop_
_atom_site_aniso_label
_atom_site_aniso_U_11
_atom_site_aniso_U_22
_atom_site_aniso_U_33
_atom_site_aniso_U_12
_atom_site_aniso_U_13
_atom_site_aniso_U_23
Br .094(13) .092(2) .119(3) .011(3) -.012(4) .011(2)
O1 .06(6) .133(15) .14(2) .04(2) .04(3) .026(16)
O2 .11(6) .102(11) .119(18) .043(19) .02(2) .027(12)
N1 .07(7) .083(13) .08(2) -.01(2) .01(3) -.004(13)

loop_
_atom_site_label
_atom_site_fract_x
_atom_site_fract_y
_atom_site_fract_z
_atom_site_U_iso_or_equiv
_atom_site_thermal_displace_type
_atom_site_calc_flag
_atom_site_refinement_flags
_atom_site_occupancy
_atom_site_type_symbol
Br -.2330(9) -.2951(4) -.1755(3) .102(5) Uani d . 1 Br
O1 .470(5) .101(3) -.230(2) .107(19) Uani d . 1 O
O2 .389(5) -.121(2) -.1181(16) .106(17) Uani d . 1 O
C31 .356(11) .029(5) -.162(4) .122(15) Uiso d . 1 C
C32 .172(7) .077(3) -.116(3) .085(10) Uiso d . 1 C
H32A .199(7) .111(3) -.038(3) .128 Uiso calc R 1 H
H32B .071(7) -.029(3) -.122(3) .128 Uiso calc R 1 H
C33 -.085(8) .263(4) -.100(3) .103(13) Uiso d . 1 C
H33A -.034(8) .302(4) -.027(3) .154 Uiso calc R 1 H
H33B -.178(8) .154(4) -.100(3) .154 Uiso calc R 1 H
H33C -.150(8) .353(4) -.130(3) .154 Uiso calc R 1 H
C34 .250(8) .401(4) -.152(3) .122(12) Uiso d . 1 C
H34A .360(8) .383(4) -.197(3) .183 Uiso calc R 1 H
H34B .297(8) .420(4) -.077(3) .183 Uiso calc R 1 H
H34C .196(8) .504(4) -.173(3) .183 Uiso calc R 1 H
N1 .082(7) .230(3) -.168(2) .08(2) Uani d . 1 N
C1 .032(7) .168(4) -.287(3) .122(12) Uiso d D 1 C
H1A .156(7) .164(4) -.324(3) .183 Uiso calc R 1 H
H1B -.041(7) .048(4) -.292(3) .183 Uiso calc R 1 H
C2 -.087(7) .281(4) -.347(3) .162(16) Uiso d D 1 C
H2A -.213(7) .285(4) -.312(3) .243 Uiso calc R 1 H
H2B -.014(7) .402(4) -.344(3) .243 Uiso calc R 1 H
C3 -.126(6) .209(4) -.462(3) .151(15) Uiso d D 1 C
H3A .001(6) .196(4) -.494(3) .226 Uiso calc R 1 H
H3B -.205(6) .091(4) -.464(3) .226 Uiso calc R 1 H
C4 -.230(8) .323(6) -.527(3) .21(2) Uiso d D 1 C
H4A -.214(8) .442(6) -.489(3) .319 Uiso calc R 1 H
H4B -.167(8) .335(6) -.596(3) .319 Uiso calc R 1 H
C5 -.441(8) .258(7) -.547(5) .31(4) Uiso d D 1 C
H5A -.500(8) .340(7) -.589(5) .468 Uiso calc R 1 H
H5B -.505(8) .248(7) -.479(5) .468 Uiso calc R 1 H
H5C -.458(8) .143(7) -.587(5) .468 Uiso calc R 1 H

loop_
_atom_type_symbol
_atom_type_description
_atom_type_scat_dispersion_real
_atom_type_scat_dispersion_imag
_atom_type_scat_source
C C .0033 .0016 'International Tables Vol C Tables 4.2.6.8 and 6.1.1.4'
H H .0000 .0000 'International Tables Vol C Tables 4.2.6.8 and 6.1.1.4'
Br Br -.2901 2.4595 'International Tables Vol C Tables 4.2.6.8 and 6.1.1.4'
N N .0061 .0033 'International Tables Vol C Tables 4.2.6.8 and 6.1.1.4'
O O .0106 .0060 'International Tables Vol C Tables 4.2.6.8 and 6.1.1.4'

loop_
_geom_angle_atom_site_label_1
_geom_angle_atom_site_label_2
_geom_angle_atom_site_label_3
_geom_angle
O1 C31 O2 121(6)
O1 C31 C32 132(4)
O2 C31 C32 107(5)
C31 C32 N1 117(3)
C31 C32 H32A 108(3)
N1 C32 H32A 108.1(16)
C31 C32 H32B 108(2)
N1 C32 H32B 108(2)
H32A C32 H32B 107.3
N1 C33 H33A 110(2)
N1 C33 H33B 109.5(18)
H33A C33 H33B 109.5
N1 C33 H33C 109.5(15)
H33A C33 H33C 109.5
H33B C33 H33C 109.5
N1 C34 H34A 110(2)
N1 C34 H34B 109.5(15)
H34A C34 H34B 109.5
N1 C34 H34C 109.5(19)
H34A C34 H34C 109.5
H34B C34 H34C 109.5
C33 N1 C1 117(4)
C33 N1 C32 105(3)
C1 N1 C32 107(2)
C33 N1 C34 108(3)
C1 N1 C34 112(3)
C32 N1 C34 106(3)
C2 C1 N1 115(3)
C2 C1 H1A 109(3)
N1 C1 H1A 109(2)
C2 C1 H1B 109(2)
N1 C1 H1B 108.5(16)
H1A C1 H1B 107.5
C3 C2 C1 110(3)
C3 C2 H2A 110(3)
C1 C2 H2A 110(3)
C3 C2 H2B 110(2)
C1 C2 H2B 110(2)
H2A C2 H2B 108.1
C4 C3 C2 113(3)
C4 C3 H3A 109(2)
C2 C3 H3A 109(3)
C4 C3 H3B 109(2)
C2 C3 H3B 109(2)
H3A C3 H3B 107.8
C5 C4 C3 114(3)
C5 C4 H4A 109(3)
C3 C4 H4A 108.8(19)
C5 C4 H4B 109(3)
C3 C4 H4B 109(2)
H4A C4 H4B 107.6
C4 C5 H5A 110(3)
C4 C5 H5B 109(3)
H5A C5 H5B 109.5
C4 C5 H5C 110(3)
H5A C5 H5C 109.5
H5B C5 H5C 109.47(7)

loop_
_geom_bond_atom_site_label_1
_geom_bond_atom_site_label_2
_geom_bond_distance
O1 C31 1.25(6)
O2 C31 1.34(4)
C31 C32 1.47(7)
C32 N1 1.56(4)
C32 H32A .97
C32 H32B .97
C33 N1 1.46(5)
C33 H33A .96
C33 H33B .96
C33 H33C .96
C34 N1 1.59(5)
C34 H34A .96
C34 H34B .96
C34 H34C .96
N1 C1 1.52(4)
C1 C2 1.48(3)
C1 H1A .97
C1 H1B .97
C2 C3 1.47(3)
C2 H2A .97
C2 H2B .97
C3 C4 1.46(3)
C3 H3A .97
C3 H3B .97
C4 C5 1.44(3)
C4 H4A .97
C4 H4B .97
C5 H5A .96
C5 H5B .96
C5 H5C .96

loop_
_geom_torsion_atom_site_label_1
_geom_torsion_atom_site_label_2
_geom_torsion_atom_site_label_3
_geom_torsion_atom_site_label_4
_geom_torsion
O1 C31 C32 N1 8(8)
O2 C31 C32 N1 -170(3)
C31 C32 N1 C33 -174(4)
C31 C32 N1 C1 61(5)
C31 C32 N1 C34 -59(4)
C33 N1 C1 C2 52(4)
C32 N1 C1 C2 170(4)
C34 N1 C1 C2 -74(5)
N1 C1 C2 C3 180(4)
C1 C2 C3 C4 -176(4)
C2 C3 C4 C5 -103(6)

loop_
_cod_related_entry_id
_cod_related_entry_database
_cod_related_entry_code
1 ChemSpider 30654466
